data_7133748
loop_
_publ_author_name
'Stamos, Nikolaos-Angelos'
'McMonagle, Charles J.'
'Turner, Gemma F.'
'Allan, David R.'
'Warren, Mark R.'
'Warren, Anna J.'
'McKeown, Neil B.'
'Moggach, Stephen A.'

_publ_section_title
;
 Ligand effects on gas adsorption in nanoporous phthalocyanine crystals.
;
_journal_issue 81
_journal_name_full 'Chemical communications (Cambridge, England)'
_journal_page_first 11508
_journal_page_last 11511
_journal_paper_doi 10.1039/d4cc03896g
_journal_volume 60
_journal_year 2024
_chemical_formula_moiety 'Co2 C264.62 H286 N20 O16.62'
_chemical_formula_sum 'C264.62 H286 Co2 N20 O16.62'
_chemical_formula_weight 4130.45
_chemical_name_common PNC[Co-cbpm-Co-cCO]
_chemical_name_systematic
;
bis(carbonyl(2,3,9,10,16,17,23,24-
octakis(2',6'-di-isopropylphenoxy)phthalocyaninato)-cobalt) 
4,4'-bipyrimidine unknown solvate
;
_space_group_crystal_system cubic
_space_group_IT_number 222
_space_group_name_Hall '-P 4a 2bc 3'
_space_group_name_H-M_alt 'P n -3 n :2'
_atom_sites_solution_hydrogens geom
_atom_sites_solution_primary dual
_audit_creation_date 2021-12-10
_audit_creation_method
;
Olex2 1.3
(compiled 2020.11.12 svn.r5f609507 for OlexSys, GUI svn.r6403)
;
_audit_update_record
;
2024-07-22 deposited with the CCDC.	2024-09-18 downloaded from the CCDC.
;
_cell_angle_alpha 90
_cell_angle_beta 90
_cell_angle_gamma 90
_cell_formula_units_Z 6
_cell_length_a 37.8873(2)
_cell_length_b 37.8873(2)
_cell_length_c 37.8873(2)
_cell_measurement_reflns_used 3229
_cell_measurement_temperature 180
_cell_measurement_theta_max 20.138
_cell_measurement_theta_min 1.042
_cell_volume 54385.2(5)
_computing_cell_refinement 'APEX2 (Bruker 2006)'
_computing_data_collection 'APEX2 (Bruker 2006)'
_computing_data_reduction 'APEX2 (Bruker 2006)'
_computing_molecular_graphics 'Olex2 1.3 (Dolomanov et al., 2009)'
_computing_publication_material 'Olex2 1.3 (Dolomanov et al., 2009)'
_computing_structure_refinement 'SHELXL 2018/3 (Sheldrick, 2015)'
_computing_structure_solution 'SHELXT  (Sheldrick, 2015)'
_diffrn_ambient_temperature 180
_diffrn_measured_fraction_theta_full 0.999
_diffrn_measured_fraction_theta_max 0.999
_diffrn_measurement_device_type 'Diamond Light Source I19-2'
_diffrn_measurement_method /w
_diffrn_radiation_type synchrotron
_diffrn_radiation_wavelength 0.6889
_diffrn_reflns_av_R_equivalents 0.0897
_diffrn_reflns_av_unetI/netI 0.0273
_diffrn_reflns_Laue_measured_fraction_full 0.999
_diffrn_reflns_Laue_measured_fraction_max 0.999
_diffrn_reflns_limit_h_max 37
_diffrn_reflns_limit_h_min -37
_diffrn_reflns_limit_k_max 37
_diffrn_reflns_limit_k_min -37
_diffrn_reflns_limit_l_max 37
_diffrn_reflns_limit_l_min -35
_diffrn_reflns_number 164664
_diffrn_reflns_point_group_measured_fraction_full 0.999
_diffrn_reflns_point_group_measured_fraction_max 0.999
_diffrn_reflns_theta_full 20.138
_diffrn_reflns_theta_max 20.138
_diffrn_reflns_theta_min 1.042
_diffrn_source synchrotron
_exptl_absorpt_coefficient_mu 0.13
_exptl_absorpt_correction_T_max 20.138
_exptl_absorpt_correction_T_min 1.042
_exptl_absorpt_correction_type multi-scan
_exptl_absorpt_process_details AIMLESS
_exptl_crystal_colour black
_exptl_crystal_colour_primary black
_exptl_crystal_density_diffrn 0.757
_exptl_crystal_description cube
_exptl_crystal_F_000 13204.08
_exptl_crystal_size_max 0.1
_exptl_crystal_size_mid 0.1
_exptl_crystal_size_min 0.1
_refine_diff_density_max 0.625
_refine_diff_density_min -0.444
_refine_diff_density_rms 0.057
_refine_ls_extinction_coef 0.00002(6)
_refine_ls_extinction_expression Fc^*^=kFc[1+0.001xFc^2^\l^3^/sin(2\q)]^-1/4^
_refine_ls_extinction_method 'SHELXL-2018/3 (Sheldrick 2018)'
_refine_ls_goodness_of_fit_ref 1.400
_refine_ls_hydrogen_treatment constr
_refine_ls_matrix_type full
_refine_ls_number_parameters 260
_refine_ls_number_reflns 4769
_refine_ls_number_restraints 323
_refine_ls_restrained_S_all 1.373
_refine_ls_R_factor_all 0.1343
_refine_ls_R_factor_gt 0.1053
_refine_ls_shift/su_max 0.000
_refine_ls_shift/su_mean 0.000
_refine_ls_structure_factor_coef Fsqd
_refine_ls_weighting_details 'w=1/[\s^2^(Fo^2^)+(0.2000P)^2^] where P=(Fo^2^+2Fc^2^)/3'
_refine_ls_weighting_scheme calc
_refine_ls_wR_factor_gt 0.3316
_refine_ls_wR_factor_ref 0.3570
_reflns_Friedel_coverage 0.000
_reflns_number_gt 3229
_reflns_number_total 4769
_reflns_threshold_expression 'I > 2\s(I)'
_cod_data_source_file d4cc03896g2.cif
_cod_data_source_block 3bpmCO
_cod_depositor_comments 'Adding full bibliography for 7133746--7133756.cif.'
_cod_original_cell_volume 54385.2(10)
_cod_original_sg_symbol_H-M 'P n -3 n'
_cod_original_formula_sum 'Co2 C264.62 H286 N20 O16.62'
_cod_database_code 7133748
_shelx_space_group_comment
;
The symmetry employed for this shelxl refinement is uniquely defined
by the following loop, which should always be used as a source of
symmetry information in preference to the above space-group names.
They are only intended as comments.
;
_shelx_estimated_absorpt_t_max 0.988
_shelx_estimated_absorpt_t_min 0.988
_olex2_refinement_description
;
1. Fixed Uiso
 At 1.2 times of:
  All C(H) groups, All C(H,H) groups
 At 1.5 times of:
  All C(H,H,H) groups
2. Restrained distances
 C1-C2
 2.318 with sigma of 0.01
 C3-N1
 2.529 with sigma of 0.01
 N1-C1
 1.406 with sigma of 0.01
 C2-C3
 1.405 with sigma of 0.01
 C1-C3
 1.406 with sigma of 0.01
 N5-C2
 1.356 with sigma of 0.01
 N5-C1
 1.341 with sigma of 0.01
 N1-N5
 2.433 with sigma of 0.01
 C15-O6
 1.12 with sigma of 0.02
 Co1-C15
 1.75 with sigma of 0.05
 C33-C35 \\sim C33-C35A
 with sigma of 0.02
 C30-C32 \\sim C30-C32A
 with sigma of 0.02
3. Restrained planarity
 N1, C2, N5, C1, C3
 with sigma of 0.1
4. Uiso/Uaniso restraints and constraints
Uanis(N1) = Uanis(C2) = Uanis(N5) = Uanis(C1) = Uanis(C3)
Uanis(C13) = Uanis(C12) = Uanis(C17) = Uanis(C16) = Uanis(C15A) = Uanis(C14)
Uanis(C27) = Uanis(C28) = Uanis(C29) = Uanis(C24) = Uanis(C25) = Uanis(C26)
Uiso(O6) = Uiso(C15)
Uiso(C32A) = Uiso(C32)
5. Rigid body (RIGU) restrains
 Co1, N2, N3, O2, C10, C4, C6, H6, C5, C9, H9, C7, C11, C8, C13, C12, C17, C16,
  H16, C15A, H15A, C14, H14, C18, H18, C21, H21, C19, C20, C22, C23, O1, N1, C2,
  N5, C1, C3, C27, H27, C28, H28, C29, C24, C25, C26, H26, C30, H30, H30A, C31,
 C33, H33, C34, C35, C32, C15, O6, C35A, C32A
 with sigma for 1-2 distances of 0.004 and sigma for 1-3 distances of 0.004
6. Others
 8*[Sof(H30)+Sof(H30A)+Sof(C32)+Sof(H32A)+Sof(H32B)+Sof(H32C)+Sof(C32A)+
 Sof(H32D)+Sof(H32E)+Sof(H32F)]=1 with esd of 0.01
 8*[Sof(H33)+Sof(C35)+Sof(H35A)+Sof(H35B)+Sof(H35C)+Sof(C35A)+Sof(H35D)+
 Sof(H35E)+Sof(H35F)]=1 with esd of 0.01
 Sof(H33)=Sof(C35A)=Sof(H35D)=Sof(H35E)=Sof(H35F)=1-FVAR(1)
 Sof(C35)=Sof(H35A)=Sof(H35B)=Sof(H35C)=FVAR(1)
 Sof(H30A)=Sof(C32A)=Sof(H32D)=Sof(H32E)=Sof(H32F)=1-FVAR(2)
 Sof(H30)=Sof(C32)=Sof(H32A)=Sof(H32B)=Sof(H32C)=FVAR(2)
 Fixed Sof: N5(0.25) C1(0.5) C3(0.25) C15(0.0775) O6(0.0775)
7.a Ternary CH refined with riding coordinates:
 C18(H18), C21(H21), C30(H30), C30(H30A), C33(H33)
7.b Me refined with riding coordinates:
 C19(H19A,H19B,H19C), C20(H20A,H20B,H20C), C22(H22A,H22B,H22C), C23(H23A,H23B,
 H23C), C31(H31A,H31B,H31C), C34(H34A,H34B,H34C), C35(H35A,H35B,H35C), C32(H32A,
 H32B,H32C), C35A(H35D,H35E,H35F), C32A(H32D,H32E,H32F)
7.c Aromatic/amide H refined with riding coordinates:
 C6(H6), C9(H9), C16(H16), C15A(H15A), C14(H14), C27(H27), C28(H28), C26(H26)
7.d Fitted hexagon refined as free rotating group:
 C13(C12,C17,C16,C15A,C14), C27(C28,C29,C24,C25,C26)
;
_olex2_submission_special_instructions 'No special instructions were received'

loop_
_space_group_symop_operation_xyz
'x, y, z'
'-y+1/2, x, z'
'-x+1/2, -y+1/2, z'
'y, -x+1/2, z'
'x, -z+1/2, y'
'x, -y+1/2, -z+1/2'
'x, z, -y+1/2'
'z, y, -x+1/2'
'-x+1/2, y, -z+1/2'
'-z+1/2, y, x'
'z, x, y'
'y, z, x'
'-y+1/2, -z+1/2, x'
'z, -x+1/2, -y+1/2'
'-y+1/2, z, -x+1/2'
'-z+1/2, -x+1/2, y'
'-z+1/2, x, -y+1/2'
'y, -z+1/2, -x+1/2'
'y, x, -z+1/2'
'-y+1/2, -x+1/2, -z+1/2'
'-x+1/2, z, y'
'-x+1/2, -z+1/2, -y+1/2'
'z, -y+1/2, x'
'-z+1/2, -y+1/2, -x+1/2'
'-x, -y, -z'
'y-1/2, -x, -z'
'x-1/2, y-1/2, -z'
'-y, x-1/2, -z'
'-x, z-1/2, -y'
'-x, y-1/2, z-1/2'
'-x, -z, y-1/2'
'-z, -y, x-1/2'
'x-1/2, -y, z-1/2'
'z-1/2, -y, -x'
'-z, -x, -y'
'-y, -z, -x'
'y-1/2, z-1/2, -x'
'-z, x-1/2, y-1/2'
'y-1/2, -z, x-1/2'
'z-1/2, x-1/2, -y'
'z-1/2, -x, y-1/2'
'-y, z-1/2, x-1/2'
'-y, -x, z-1/2'
'y-1/2, x-1/2, z-1/2'
'x-1/2, -z, -y'
'x-1/2, z-1/2, y-1/2'
'-z, y-1/2, -x'
'z-1/2, y-1/2, x-1/2'

loop_
_atom_site_label
_atom_site_type_symbol
_atom_site_fract_x
_atom_site_fract_y
_atom_site_fract_z
_atom_site_U_iso_or_equiv
_atom_site_adp_type
_atom_site_occupancy
_atom_site_site_symmetry_order
_atom_site_calc_flag
_atom_site_refinement_flags_posn
_atom_site_refinement_flags_adp
_atom_site_refinement_flags_occupancy
_atom_site_disorder_assembly
_atom_site_disorder_group
Co1 Co 0.750000 0.750000 0.09565(5) 0.0856(8) Uani 1 4 d DS T P . .
N2 N 0.70733(11) 0.77742(11) 0.09504(13) 0.0717(14) Uani 1 1 d . . . . .
N3 N 0.73097(12) 0.83674(11) 0.09645(13) 0.0729(14) Uani 1 1 d . . . . .
O2 O 0.56095(9) 0.82994(9) 0.11352(11) 0.0803(12) Uani 1 1 d . . . . .
C10 C 0.64897(14) 0.79324(14) 0.09811(15) 0.0697(16) Uani 1 1 d . . . . .
C4 C 0.70482(14) 0.81355(15) 0.09633(16) 0.0718(16) Uani 1 1 d . . . . .
C6 C 0.65186(14) 0.85703(14) 0.10267(15) 0.0705(16) Uani 1 1 d . . . . .
H6 H 0.665003 0.878387 0.102651 0.085 Uiso 1 1 calc R U . . .
C5 C 0.66835(14) 0.82420(14) 0.09848(15) 0.0680(15) Uani 1 1 d . . . . .
C9 C 0.61259(14) 0.79329(14) 0.10173(16) 0.0728(16) Uani 1 1 d . . . . .
H9 H 0.599225 0.772109 0.100524 0.087 Uiso 1 1 calc R U . . .
C7 C 0.61614(15) 0.85696(14) 0.10676(16) 0.0691(15) Uani 1 1 d . . . . .
C11 C 0.67357(15) 0.76493(15) 0.09565(16) 0.0712(16) Uani 1 1 d . . . . .
C8 C 0.59664(14) 0.82572(14) 0.10720(16) 0.0718(16) Uani 1 1 d . . . . .
C13 C 0.62602(12) 0.92968(10) 0.14743(11) 0.0984(10) Uani 1 1 d G . . . .
C12 C 0.61222(11) 0.91875(8) 0.11524(13) 0.0984(10) Uani 1 1 d G . . . .
C17 C 0.61214(11) 0.94166(11) 0.08659(10) 0.0984(10) Uani 1 1 d G . . . .
C16 C 0.62584(12) 0.97551(10) 0.09013(10) 0.0984(10) Uani 1 1 d G . . . .
H16 H 0.625782 0.991170 0.070543 0.118 Uiso 1 1 calc R U . . .
C15A C 0.63963(11) 0.98644(8) 0.12232(12) 0.0984(10) Uani 1 1 d G . . . .
H15A H 0.649001 1.009575 0.124734 0.118 Uiso 1 1 calc R U . . .
C14 C 0.63972(11) 0.96353(11) 0.15097(10) 0.0984(10) Uani 1 1 d G . . . .
H14 H 0.649148 0.971001 0.172968 0.118 Uiso 1 1 calc R U . . .
C18 C 0.62427(17) 0.90436(19) 0.17912(19) 0.0974(19) Uani 1 1 d . . . . .
H18 H 0.630367 0.880231 0.170318 0.117 Uiso 1 1 calc R U . . .
C21 C 0.5951(2) 0.9292(2) 0.0528(2) 0.121(2) Uani 1 1 d . . . . .
H21 H 0.599909 0.903359 0.050341 0.145 Uiso 1 1 calc R U . . .
C19 C 0.58666(18) 0.9030(2) 0.1929(2) 0.115(2) Uani 1 1 d . . . . .
H19A H 0.570542 0.897578 0.173381 0.173 Uiso 1 1 calc R U . . .
H19B H 0.584771 0.884593 0.210972 0.173 Uiso 1 1 calc R U . . .
H19C H 0.580398 0.925872 0.203155 0.173 Uiso 1 1 calc R U . . .
C20 C 0.6493(2) 0.9128(3) 0.2097(2) 0.141(3) Uani 1 1 d . . . . .
H20A H 0.673660 0.913726 0.200964 0.211 Uiso 1 1 calc R U . . .
H20B H 0.643013 0.935695 0.219998 0.211 Uiso 1 1 calc R U . . .
H20C H 0.647386 0.894416 0.227815 0.211 Uiso 1 1 calc R U . . .
C22 C 0.6084(4) 0.9474(4) 0.0198(3) 0.227(6) Uani 1 1 d . . . . .
H22A H 0.596168 0.937924 -0.000840 0.340 Uiso 1 1 calc R U . . .
H22B H 0.603932 0.972846 0.021619 0.340 Uiso 1 1 calc R U . . .
H22C H 0.633873 0.943349 0.017411 0.340 Uiso 1 1 calc R U . . .
C23 C 0.5538(2) 0.9346(3) 0.0536(3) 0.174(4) Uani 1 1 d . . . . .
H23A H 0.543596 0.926230 0.031400 0.261 Uiso 1 1 calc R U . . .
H23B H 0.543771 0.921124 0.073329 0.261 Uiso 1 1 calc R U . . .
H23C H 0.548456 0.959681 0.056729 0.261 Uiso 1 1 calc R U . . .
O1 O 0.59584(9) 0.88686(9) 0.11278(11) 0.0779(12) Uani 1 1 d . . . . .
N1 N 0.750000 0.750000 0.1567(3) 0.122(3) Uani 1 4 d DS T P A .
C2 C 0.750000 0.750000 0.2309(3) 0.122(3) Uani 1 4 d DS T P . .
N5 N 0.7194(3) 0.7472(5) 0.2128(3) 0.122(3) Uani 0.25 1 d D . P A 2
C1 C 0.7200(3) 0.7469(4) 0.1775(3) 0.122(3) Uani 0.5 1 d D . P . .
C3 C 0.7169(3) 0.7470(6) 0.2145(3) 0.122(3) Uani 0.25 1 d D . P A 1
C27 C 0.49571(11) 0.74430(10) 0.09721(14) 0.1156(12) Uani 1 1 d G . . . .
H27 H 0.480558 0.724727 0.093227 0.139 Uiso 1 1 calc R U . . .
C28 C 0.49983(11) 0.76990(13) 0.07125(12) 0.1156(12) Uani 1 1 d G . . . .
H28 H 0.487493 0.767814 0.049524 0.139 Uiso 1 1 calc R U . . .
C29 C 0.52201(12) 0.79854(11) 0.07708(14) 0.1156(12) Uani 1 1 d G . . . .
C24 C 0.54006(11) 0.80158(11) 0.10888(15) 0.1156(12) Uani 1 1 d G . . . .
C25 C 0.53594(12) 0.77599(14) 0.13484(12) 0.1156(12) Uani 1 1 d G . . . .
C26 C 0.51377(12) 0.74735(12) 0.12901(13) 0.1156(12) Uani 1 1 d G . . . .
H26 H 0.510952 0.729856 0.146749 0.139 Uiso 1 1 calc R U . . .
C30 C 0.5547(2) 0.7801(2) 0.1687(2) 0.119(2) Uani 1 1 d D . . . .
H30 H 0.578656 0.790892 0.166733 0.143 Uiso 0.1252(13) 1 calc R U P B 1
H30A H 0.574301 0.797236 0.164643 0.143 Uiso 0.8748(13) 1 calc R U P B 2
C31 C 0.5327(3) 0.7946(3) 0.1977(3) 0.173(4) Uani 1 1 d . . . . .
H31A H 0.546898 0.796473 0.219178 0.260 Uiso 1 1 calc R U . . .
H31B H 0.523933 0.817968 0.190987 0.260 Uiso 1 1 calc R U . . .
H31C H 0.512615 0.778784 0.201974 0.260 Uiso 1 1 calc R U . . .
C33 C 0.5260(2) 0.8271(3) 0.0497(2) 0.137(3) Uani 1 1 d D . . . .
H33 H 0.544379 0.844032 0.058245 0.164 Uiso 0.8744(13) 1 calc R U P C 2
C34 C 0.4931(3) 0.8475(3) 0.0418(3) 0.157(4) Uani 1 1 d . . . . .
H34A H 0.484230 0.858347 0.063513 0.236 Uiso 1 1 calc R U . . .
H34B H 0.498396 0.865951 0.024453 0.236 Uiso 1 1 calc R U . . .
H34C H 0.475171 0.831524 0.032166 0.236 Uiso 1 1 calc R U . . .
C35 C 0.5537(8) 0.8266(9) 0.0234(8) 0.037(8) Uiso 0.1256(13) 1 d D . P C 1
H35A H 0.551569 0.847500 0.008276 0.056 Uiso 0.1256(13) 1 calc R U P C 1
H35B H 0.576779 0.826756 0.035077 0.056 Uiso 0.1256(13) 1 calc R U P C 1
H35C H 0.551509 0.805266 0.008928 0.056 Uiso 0.1256(13) 1 calc R U P C 1
C32 C 0.555(3) 0.7393(8) 0.177(3) 0.169(5) Uiso 0.1252(13) 1 d D . P B 1
H32A H 0.566485 0.735050 0.199583 0.254 Uiso 0.1252(13) 1 calc R U P B 1
H32B H 0.530349 0.730679 0.178154 0.254 Uiso 0.1252(13) 1 calc R U P B 1
H32C H 0.567358 0.726710 0.158185 0.254 Uiso 0.1252(13) 1 calc R U P B 1
C15 C 0.750000 0.750000 0.0464(10) 0.168(13) Uiso 0.31 4 d DS . P . .
O6 O 0.750000 0.750000 0.0165(10) 0.168(13) Uiso 0.31 4 d DS . P . .
C35A C 0.5387(5) 0.8112(5) 0.0170(5) 0.263(9) Uiso 0.8744(13) 1 d D . P C 2
H35D H 0.541378 0.829592 -0.000978 0.395 Uiso 0.8744(13) 1 calc R U P C 2
H35E H 0.561495 0.799800 0.021200 0.395 Uiso 0.8744(13) 1 calc R U P C 2
H35F H 0.521591 0.793585 0.008825 0.395 Uiso 0.8744(13) 1 calc R U P C 2
C32A C 0.5718(3) 0.7449(3) 0.1813(4) 0.169(5) Uiso 0.8748(13) 1 d D . P B 2
H32D H 0.583944 0.748852 0.203825 0.254 Uiso 0.8748(13) 1 calc R U P B 2
H32E H 0.553467 0.726993 0.184395 0.254 Uiso 0.8748(13) 1 calc R U P B 2
H32F H 0.588898 0.736866 0.163626 0.254 Uiso 0.8748(13) 1 calc R U P B 2

loop_
_atom_site_aniso_label
_atom_site_aniso_U_11
_atom_site_aniso_U_22
_atom_site_aniso_U_33
_atom_site_aniso_U_23
_atom_site_aniso_U_13
_atom_site_aniso_U_12
Co1 0.0513(8) 0.0513(8) 0.1542(18) 0.000 0.000 0.000
N2 0.055(3) 0.050(3) 0.110(4) 0.001(2) 0.001(2) -0.003(2)
N3 0.053(3) 0.055(3) 0.110(4) -0.002(2) -0.003(3) -0.004(2)
O2 0.055(2) 0.056(2) 0.130(3) -0.002(2) 0.006(2) 0.0017(17)
C10 0.059(3) 0.050(3) 0.100(4) 0.001(3) -0.003(3) 0.002(2)
C4 0.057(3) 0.060(3) 0.099(4) -0.005(3) -0.006(3) 0.000(2)
C6 0.059(3) 0.055(3) 0.097(4) -0.004(3) 0.000(3) -0.005(3)
C5 0.057(3) 0.059(3) 0.088(4) -0.001(3) -0.002(3) 0.000(2)
C9 0.055(3) 0.056(3) 0.108(5) -0.003(3) -0.003(3) 0.000(3)
C7 0.062(3) 0.050(3) 0.095(4) -0.005(3) -0.001(3) 0.006(2)
C11 0.058(3) 0.057(3) 0.099(4) 0.000(3) -0.002(3) -0.002(3)
C8 0.051(3) 0.060(3) 0.105(5) 0.003(3) -0.002(3) 0.002(2)
C13 0.091(2) 0.0680(17) 0.136(3) -0.0090(15) 0.0266(18) 0.0035(15)
C12 0.091(2) 0.0680(17) 0.136(3) -0.0090(15) 0.0266(18) 0.0035(15)
C17 0.091(2) 0.0680(17) 0.136(3) -0.0090(15) 0.0266(18) 0.0035(15)
C16 0.091(2) 0.0680(17) 0.136(3) -0.0090(15) 0.0266(18) 0.0035(15)
C15A 0.091(2) 0.0680(17) 0.136(3) -0.0090(15) 0.0266(18) 0.0035(15)
C14 0.091(2) 0.0680(17) 0.136(3) -0.0090(15) 0.0266(18) 0.0035(15)
C18 0.083(4) 0.100(5) 0.109(5) -0.017(4) 0.002(4) -0.001(4)
C21 0.119(5) 0.112(6) 0.132(6) 0.020(5) 0.006(5) 0.010(5)
C19 0.094(5) 0.136(6) 0.115(6) 0.013(5) 0.011(4) -0.012(4)
C20 0.111(6) 0.176(9) 0.135(7) -0.032(6) -0.007(5) -0.003(6)
C22 0.255(14) 0.297(17) 0.127(8) 0.048(9) 0.007(8) -0.068(12)
C23 0.124(6) 0.187(10) 0.212(11) -0.027(8) -0.021(6) 0.032(7)
O1 0.065(2) 0.054(2) 0.114(3) -0.003(2) 0.003(2) 0.0051(18)
N1 0.125(4) 0.125(4) 0.115(6) 0.000 0.000 0.000
C2 0.125(4) 0.125(4) 0.115(6) 0.000 0.000 0.000
N5 0.125(4) 0.125(4) 0.115(6) 0.000 0.000 0.000
C1 0.125(4) 0.125(4) 0.115(6) 0.000 0.000 0.000
C3 0.125(4) 0.125(4) 0.115(6) 0.000 0.000 0.000
C27 0.068(2) 0.099(2) 0.180(3) -0.012(2) 0.0021(19) -0.0033(16)
C28 0.068(2) 0.099(2) 0.180(3) -0.012(2) 0.0021(19) -0.0033(16)
C29 0.068(2) 0.099(2) 0.180(3) -0.012(2) 0.0021(19) -0.0033(16)
C24 0.068(2) 0.099(2) 0.180(3) -0.012(2) 0.0021(19) -0.0033(16)
C25 0.068(2) 0.099(2) 0.180(3) -0.012(2) 0.0021(19) -0.0033(16)
C26 0.068(2) 0.099(2) 0.180(3) -0.012(2) 0.0021(19) -0.0033(16)
C30 0.104(5) 0.102(5) 0.152(6) 0.021(5) 0.021(4) 0.024(4)
C31 0.154(9) 0.216(11) 0.149(7) 0.012(7) 0.034(6) 0.070(8)
C33 0.106(6) 0.194(8) 0.110(6) 0.003(5) -0.010(5) 0.005(5)
C34 0.150(8) 0.186(10) 0.136(8) -0.003(6) 0.001(6) 0.059(7)

loop_
_atom_type_symbol
_atom_type_description
_atom_type_scat_dispersion_real
_atom_type_scat_dispersion_imag
_atom_type_scat_source
C C 0.0030 0.0010 'International Tables Vol C Tables 4.2.6.8 and 6.1.1.4'
H H 0.0000 0.0000 'International Tables Vol C Tables 4.2.6.8 and 6.1.1.4'
Co Co 0.3538 0.9121 'International Tables Vol C Tables 4.2.6.8 and 6.1.1.4'
N N 0.0060 0.0030 'International Tables Vol C Tables 4.2.6.8 and 6.1.1.4'
O O 0.0110 0.0060 'International Tables Vol C Tables 4.2.6.8 and 6.1.1.4'

loop_
_geom_angle_atom_site_label_1
_geom_angle_atom_site_label_2
_geom_angle_atom_site_label_3
_geom_angle
_geom_angle_site_symmetry_1
_geom_angle_site_symmetry_3
_geom_angle_publ_flag
N2 Co1 N2 89.994(5) . 2_655 ?
N2 Co1 N2 89.992(5) 4_565 3_665 ?
N2 Co1 N2 178.6(3) . 3_665 ?
N2 Co1 N2 89.989(4) . 4_565 ?
N2 Co1 N2 178.6(3) 2_655 4_565 ?
N2 Co1 N2 89.992(4) 2_655 3_665 ?
N2 Co1 N1 90.69(16) . . ?
N2 Co1 N1 90.69(16) 4_565 . ?
N2 Co1 N1 90.69(16) 2_655 . ?
N2 Co1 N1 90.69(16) 3_665 . ?
C15 Co1 N2 89.31(16) . 3_665 ?
C15 Co1 N2 89.31(16) . . ?
C15 Co1 N2 89.31(16) . 4_565 ?
C15 Co1 N2 89.31(16) . 2_655 ?
C15 Co1 N1 180.0 . . ?
C4 N2 Co1 126.6(3) . . ?
C11 N2 Co1 126.9(4) . . ?
C11 N2 C4 106.3(4) . . ?
C4 N3 C11 121.5(5) . 4_565 ?
C24 O2 C8 117.4(4) . . ?
C5 C10 C9 121.7(5) . . ?
C5 C10 C11 107.0(5) . . ?
C9 C10 C11 131.2(5) . . ?
N2 C4 C5 110.3(5) . . ?
N3 C4 N2 127.6(5) . . ?
N3 C4 C5 122.1(5) . . ?
C5 C6 H6 121.5 . . ?
C7 C6 H6 121.5 . . ?
C7 C6 C5 117.0(5) . . ?
C10 C5 C4 105.7(5) . . ?
C10 C5 C6 121.2(5) . . ?
C6 C5 C4 133.0(5) . . ?
C10 C9 H9 121.6 . . ?
C8 C9 C10 116.8(5) . . ?
C8 C9 H9 121.6 . . ?
C6 C7 C8 121.9(5) . . ?
C6 C7 O1 124.6(5) . . ?
O1 C7 C8 113.4(5) . . ?
N2 C11 C10 110.7(5) . . ?
N3 C11 N2 127.2(5) 2_655 . ?
N3 C11 C10 121.9(5) 2_655 . ?
O2 C8 C9 123.7(5) . . ?
O2 C8 C7 114.9(5) . . ?
C9 C8 C7 121.3(5) . . ?
C12 C13 C14 120.0 . . ?
C12 C13 C18 118.9(4) . . ?
C14 C13 C18 121.1(4) . . ?
C17 C12 C13 120.0 . . ?
O1 C12 C13 119.7(4) . . ?
O1 C12 C17 120.0(4) . . ?
C12 C17 C16 120.0 . . ?
C12 C17 C21 117.9(4) . . ?
C16 C17 C21 122.0(4) . . ?
C17 C16 H16 120.0 . . ?
C17 C16 C15A 120.0 . . ?
C15A C16 H16 120.0 . . ?
C16 C15A H15A 120.0 . . ?
C14 C15A C16 120.0 . . ?
C14 C15A H15A 120.0 . . ?
C13 C14 H14 120.0 . . ?
C15A C14 C13 120.0 . . ?
C15A C14 H14 120.0 . . ?
C13 C18 H18 107.5 . . ?
C19 C18 C13 109.3(5) . . ?
C19 C18 H18 107.5 . . ?
C19 C18 C20 109.2(6) . . ?
C20 C18 C13 115.7(6) . . ?
C20 C18 H18 107.5 . . ?
C17 C21 H21 108.0 . . ?
C17 C21 C22 114.5(8) . . ?
C17 C21 C23 111.5(7) . . ?
C22 C21 H21 108.0 . . ?
C22 C21 C23 106.8(9) . . ?
C23 C21 H21 108.0 . . ?
C18 C19 H19A 109.5 . . ?
C18 C19 H19B 109.5 . . ?
C18 C19 H19C 109.5 . . ?
H19A C19 H19B 109.5 . . ?
H19A C19 H19C 109.5 . . ?
H19B C19 H19C 109.5 . . ?
C18 C20 H20A 109.5 . . ?
C18 C20 H20B 109.5 . . ?
C18 C20 H20C 109.5 . . ?
H20A C20 H20B 109.5 . . ?
H20A C20 H20C 109.5 . . ?
H20B C20 H20C 109.5 . . ?
C21 C22 H22A 109.5 . . ?
C21 C22 H22B 109.5 . . ?
C21 C22 H22C 109.5 . . ?
H22A C22 H22B 109.5 . . ?
H22A C22 H22C 109.5 . . ?
H22B C22 H22C 109.5 . . ?
C21 C23 H23A 109.5 . . ?
C21 C23 H23B 109.5 . . ?
C21 C23 H23C 109.5 . . ?
H23A C23 H23B 109.5 . . ?
H23A C23 H23C 109.5 . . ?
H23B C23 H23C 109.5 . . ?
C12 O1 C7 118.9(4) . . ?
C1 N1 Co1 124.6(5) 3_665 . ?
C1 N1 Co1 124.6(5) . . ?
C1 N1 Co1 124.6(5) 4_565 . ?
C1 N1 Co1 124.6(5) 2_655 . ?
C1 N1 C1 71.1(5) 4_565 . ?
C1 N1 C1 110.7(10) 4_565 2_655 ?
C1 N1 C1 71.1(5) 3_665 2_655 ?
C1 N1 C1 71.1(5) 2_655 . ?
C1 N1 C1 71.1(5) 3_665 4_565 ?
C1 N1 C1 110.7(10) 3_665 . ?
N5 C2 C2 120.4(6) 2_655 6_565 ?
N5 C2 C2 120.4(6) 3_665 6_565 ?
N5 C2 C2 120.4(6) . 6_565 ?
N5 C2 C2 120.4(6) 4_565 6_565 ?
N5 C2 N5 75.1(5) 3_665 4_565 ?
N5 C2 N5 75.1(5) 2_655 3_665 ?
N5 C2 N5 119.2(12) 2_655 4_565 ?
N5 C2 N5 119.2(12) . 3_665 ?
N5 C2 N5 75.1(5) . 4_565 ?
N5 C2 C3 123.3(11) 2_655 4_565 ?
N5 C2 C3 76.9(12) 2_655 3_665 ?
N5 C2 C3 77.2(12) . 4_565 ?
N5 C2 C3 76.9(12) 3_665 4_565 ?
N5 C2 C3 77.2(12) 4_565 3_665 ?
N5 C2 C3 4.2(5) 4_565 4_565 ?
N5 C2 C3 123.3(11) . 3_665 ?
N5 C2 C3 4.2(5) 3_665 3_665 ?
C3 C2 C2 116.2(6) 3_665 6_565 ?
C3 C2 C2 116.2(6) . 6_565 ?
C3 C2 C2 116.2(6) 2_655 6_565 ?
C3 C2 C2 116.2(6) 4_565 6_565 ?
C3 C2 C3 127.5(11) 2_655 4_565 ?
C3 C2 C3 127.5(11) . 3_665 ?
C3 C2 C3 78.7(5) 3_665 4_565 ?
C3 C2 C3 78.7(5) 2_655 3_665 ?
C3 C2 C3 78.7(5) . 4_565 ?
C3 C2 C3 78.7(5) . 2_655 ?
C2 N5 N5 52.4(3) . 2_655 ?
C2 N5 N5 52.4(3) . 4_565 ?
C1 N5 C2 119.4(9) . . ?
C1 N5 N5 89.7(7) . 4_565 ?
C1 N5 N5 88.9(8) . 2_655 ?
N1 C1 C1 54.4(3) . 2_655 ?
N1 C1 C1 54.4(3) . 4_565 ?
N1 C1 C3 129.5(9) . . ?
N5 C1 N1 125.6(9) . . ?
N5 C1 C1 90.3(8) . 4_565 ?
C1 C1 C1 90.000(6) 2_655 4_565 ?
C3 C1 C1 93.9(9) . 2_655 ?
C3 C1 C1 92.9(10) . 4_565 ?
C2 C3 C3 50.6(2) . 2_655 ?
C2 C3 C3 50.6(2) . 4_565 ?
C1 C3 C2 111.4(8) . . ?
C1 C3 C3 87.0(9) . 4_565 ?
C1 C3 C3 86.2(9) . 2_655 ?
C3 C3 C3 90.000(6) 2_655 4_565 ?
C28 C27 H27 120.0 . . ?
C28 C27 C26 120.0 . . ?
C26 C27 H27 120.0 . . ?
C27 C28 H28 120.0 . . ?
C27 C28 C29 120.0 . . ?
C29 C28 H28 120.0 . . ?
C28 C29 C33 120.8(5) . . ?
C24 C29 C28 120.0 . . ?
C24 C29 C33 119.1(5) . . ?
O2 C24 C29 118.0(4) . . ?
O2 C24 C25 122.0(4) . . ?
C29 C24 C25 120.0 . . ?
C24 C25 C26 120.0 . . ?
C24 C25 C30 119.2(5) . . ?
C26 C25 C30 120.7(5) . . ?
C27 C26 H26 120.0 . . ?
C25 C26 C27 120.0 . . ?
C25 C26 H26 120.0 . . ?
C25 C30 H30 114.5 . . ?
C25 C30 H30A 107.0 . . ?
C25 C30 C31 114.4(7) . . ?
C25 C30 C32 94(4) . . ?
C25 C30 C32A 112.2(8) . . ?
C31 C30 H30 114.5 . . ?
C31 C30 H30A 107.0 . . ?
C31 C30 C32 103(4) . . ?
C31 C30 C32A 108.9(9) . . ?
C32 C30 H30 114.5 . . ?
C32A C30 H30A 107.0 . . ?
C30 C31 H31A 109.5 . . ?
C30 C31 H31B 109.5 . . ?
C30 C31 H31C 109.5 . . ?
H31A C31 H31B 109.5 . . ?
H31A C31 H31C 109.5 . . ?
H31B C31 H31C 109.5 . . ?
C29 C33 H33 108.1 . . ?
C29 C33 C34 115.1(7) . . ?
C34 C33 H33 108.1 . . ?
C35 C33 C29 122.7(15) . . ?
C35 C33 C34 118.0(15) . . ?
C35A C33 C29 108.9(11) . . ?
C35A C33 H33 108.1 . . ?
C35A C33 C34 108.3(10) . . ?
C33 C34 H34A 109.5 . . ?
C33 C34 H34B 109.5 . . ?
C33 C34 H34C 109.5 . . ?
H34A C34 H34B 109.5 . . ?
H34A C34 H34C 109.5 . . ?
H34B C34 H34C 109.5 . . ?
C33 C35 H35A 109.5 . . ?
C33 C35 H35B 109.5 . . ?
C33 C35 H35C 109.5 . . ?
H35A C35 H35B 109.5 . . ?
H35A C35 H35C 109.5 . . ?
H35B C35 H35C 109.5 . . ?
C30 C32 H32A 109.5 . . ?
C30 C32 H32B 109.5 . . ?
C30 C32 H32C 109.5 . . ?
H32A C32 H32B 109.5 . . ?
H32A C32 H32C 109.5 . . ?
H32B C32 H32C 109.5 . . ?
O6 C15 Co1 180.0 . . ?
C33 C35A H35D 109.5 . . ?
C33 C35A H35E 109.5 . . ?
C33 C35A H35F 109.5 . . ?
H35D C35A H35E 109.5 . . ?
H35D C35A H35F 109.5 . . ?
H35E C35A H35F 109.5 . . ?
C30 C32A H32D 109.5 . . ?
C30 C32A H32E 109.5 . . ?
C30 C32A H32F 109.5 . . ?
H32D C32A H32E 109.5 . . ?
H32D C32A H32F 109.5 . . ?
H32E C32A H32F 109.5 . . ?

loop_
_geom_bond_atom_site_label_1
_geom_bond_atom_site_label_2
_geom_bond_distance
_geom_bond_site_symmetry_2
_geom_bond_publ_flag
Co1 N2 1.922(4) . ?
Co1 N2 1.922(4) 4_565 ?
Co1 N2 1.922(4) 3_665 ?
Co1 N2 1.922(4) 2_655 ?
Co1 N1 2.313(11) . ?
Co1 C15 1.86(4) . ?
N2 C4 1.373(7) . ?
N2 C11 1.364(7) . ?
N3 C4 1.324(7) . ?
N3 C11 1.345(7) 4_565 ?
O2 C8 1.382(6) . ?
O2 C24 1.346(5) . ?
C10 C5 1.384(7) . ?
C10 C9 1.385(7) . ?
C10 C11 1.424(7) . ?
C4 C5 1.442(7) . ?
C6 H6 0.9500 . ?
C6 C5 1.401(7) . ?
C6 C7 1.362(7) . ?
C9 H9 0.9500 . ?
C9 C8 1.385(7) . ?
C7 C8 1.395(8) . ?
C7 O1 1.388(6) . ?
C13 C12 1.3900 . ?
C13 C14 1.3900 . ?
C13 C18 1.538(8) . ?
C12 C17 1.3900 . ?
C12 O1 1.362(4) . ?
C17 C16 1.3900 . ?
C17 C21 1.509(9) . ?
C16 H16 0.9500 . ?
C16 C15A 1.3900 . ?
C15A H15A 0.9500 . ?
C15A C14 1.3900 . ?
C14 H14 0.9500 . ?
C18 H18 1.0000 . ?
C18 C19 1.518(9) . ?
C18 C20 1.533(10) . ?
C21 H21 1.0000 . ?
C21 C22 1.515(12) . ?
C21 C23 1.578(11) . ?
C19 H19A 0.9800 . ?
C19 H19B 0.9800 . ?
C19 H19C 0.9800 . ?
C20 H20A 0.9800 . ?
C20 H20B 0.9800 . ?
C20 H20C 0.9800 . ?
C22 H22A 0.9800 . ?
C22 H22B 0.9800 . ?
C22 H22C 0.9800 . ?
C23 H23A 0.9800 . ?
C23 H23B 0.9800 . ?
C23 H23C 0.9800 . ?
N1 C1 1.387(8) 3_665 ?
N1 C1 1.387(8) 2_655 ?
N1 C1 1.387(8) 4_565 ?
N1 C1 1.387(8) . ?
C2 C2 1.45(3) 6_565 ?
C2 N5 1.351(9) 3_665 ?
C2 N5 1.351(9) . ?
C2 N5 1.351(9) 2_655 ?
C2 N5 1.351(9) 4_565 ?
C2 C3 1.404(10) 2_655 ?
C2 C3 1.404(10) . ?
C2 C3 1.404(10) 4_565 ?
C2 C3 1.404(10) 3_665 ?
N5 N5 1.647(16) 2_655 ?
N5 N5 1.647(16) 4_565 ?
N5 C1 1.337(8) . ?
C1 C1 1.614(15) 4_565 ?
C1 C1 1.614(15) 2_655 ?
C1 C3 1.405(8) . ?
C3 C3 1.781(16) 4_565 ?
C3 C3 1.781(16) 2_655 ?
C27 H27 0.9500 . ?
C27 C28 1.3900 . ?
C27 C26 1.3900 . ?
C28 H28 0.9500 . ?
C28 C29 1.3900 . ?
C29 C24 1.3900 . ?
C29 C33 1.505(10) . ?
C24 C25 1.3900 . ?
C25 C26 1.3900 . ?
C25 C30 1.475(9) . ?
C26 H26 0.9500 . ?
C30 H30 1.0000 . ?
C30 H30A 1.0000 . ?
C30 C31 1.483(10) . ?
C30 C32 1.58(2) . ?
C30 C32A 1.557(12) . ?
C31 H31A 0.9800 . ?
C31 H31B 0.9800 . ?
C31 H31C 0.9800 . ?
C33 H33 1.0000 . ?
C33 C34 1.499(11) . ?
C33 C35 1.45(2) . ?
C33 C35A 1.458(16) . ?
C34 H34A 0.9800 . ?
C34 H34B 0.9800 . ?
C34 H34C 0.9800 . ?
C35 H35A 0.9800 . ?
C35 H35B 0.9800 . ?
C35 H35C 0.9800 . ?
C32 H32A 0.9800 . ?
C32 H32B 0.9800 . ?
C32 H32C 0.9800 . ?
C15 O6 1.133(19) . ?
C35A H35D 0.9800 . ?
C35A H35E 0.9800 . ?
C35A H35F 0.9800 . ?
C32A H32D 0.9800 . ?
C32A H32E 0.9800 . ?
C32A H32F 0.9800 . ?

loop_
_geom_torsion_atom_site_label_1
_geom_torsion_atom_site_label_2
_geom_torsion_atom_site_label_3
_geom_torsion_atom_site_label_4
_geom_torsion
_geom_torsion_site_symmetry_1
_geom_torsion_site_symmetry_2
_geom_torsion_site_symmetry_3
_geom_torsion_site_symmetry_4
_geom_torsion_publ_flag
Co1 N2 C4 N3 3.7(9) . . . . ?
Co1 N2 C4 C5 -174.9(4) . . . . ?
Co1 N2 C11 N3 -0.7(9) . . . 2_655 ?
Co1 N2 C11 C10 174.8(4) . . . . ?
Co1 N1 C1 N5 -179.3(11) . . . . ?
Co1 N1 C1 C1 119.6(3) . . . 2_655 ?
Co1 N1 C1 C1 -119.6(3) . . . 4_565 ?
Co1 N1 C1 C3 -179.1(16) . . . . ?
N2 C4 C5 C10 -0.6(7) . . . . ?
N2 C4 C5 C6 175.1(6) . . . . ?
N3 C4 C5 C10 -179.3(6) . . . . ?
N3 C4 C5 C6 -3.6(10) . . . . ?
O2 C24 C25 C26 179.3(5) . . . . ?
O2 C24 C25 C30 0.7(5) . . . . ?
C10 C9 C8 O2 -175.8(5) . . . . ?
C10 C9 C8 C7 4.0(9) . . . . ?
C4 N2 C11 N3 -176.7(6) . . . 2_655 ?
C4 N2 C11 C10 -1.2(6) . . . . ?
C6 C7 C8 O2 176.6(5) . . . . ?
C6 C7 C8 C9 -3.2(9) . . . . ?
C6 C7 O1 C12 -0.7(8) . . . . ?
C5 C10 C9 C8 -2.6(9) . . . . ?
C5 C10 C11 N2 0.9(7) . . . . ?
C5 C10 C11 N3 176.7(5) . . . 2_655 ?
C5 C6 C7 C8 0.7(9) . . . . ?
C5 C6 C7 O1 177.0(5) . . . . ?
C9 C10 C5 C4 176.5(5) . . . . ?
C9 C10 C5 C6 0.2(9) . . . . ?
C9 C10 C11 N2 -175.3(6) . . . . ?
C9 C10 C11 N3 0.4(10) . . . 2_655 ?
C7 C6 C5 C10 0.8(9) . . . . ?
C7 C6 C5 C4 -174.3(6) . . . . ?
C11 N2 C4 N3 179.7(6) . . . . ?
C11 N2 C4 C5 1.1(6) . . . . ?
C11 N3 C4 N2 -0.8(9) 4_565 . . . ?
C11 N3 C4 C5 177.7(5) 4_565 . . . ?
C11 C10 C5 C4 -0.2(6) . . . . ?
C11 C10 C5 C6 -176.5(5) . . . . ?
C11 C10 C9 C8 173.2(6) . . . . ?
C8 O2 C24 C29 -97.8(5) . . . . ?
C8 O2 C24 C25 82.9(5) . . . . ?
C8 C7 O1 C12 175.8(5) . . . . ?
C13 C12 C17 C16 0.0 . . . . ?
C13 C12 C17 C21 -176.8(5) . . . . ?
C13 C12 O1 C7 -85.5(5) . . . . ?
C12 C13 C14 C15A 0.0 . . . . ?
C12 C13 C18 C19 -74.5(6) . . . . ?
C12 C13 C18 C20 161.8(5) . . . . ?
C12 C17 C16 C15A 0.0 . . . . ?
C12 C17 C21 C22 -156.0(8) . . . . ?
C12 C17 C21 C23 82.7(7) . . . . ?
C17 C12 O1 C7 100.7(5) . . . . ?
C17 C16 C15A C14 0.0 . . . . ?
C16 C17 C21 C22 27.3(10) . . . . ?
C16 C17 C21 C23 -94.0(7) . . . . ?
C16 C15A C14 C13 0.0 . . . . ?
C14 C13 C12 C17 0.0 . . . . ?
C14 C13 C12 O1 -173.8(4) . . . . ?
C14 C13 C18 C19 102.8(5) . . . . ?
C14 C13 C18 C20 -20.9(7) . . . . ?
C18 C13 C12 C17 177.3(4) . . . . ?
C18 C13 C12 O1 3.5(5) . . . . ?
C18 C13 C14 C15A -177.2(4) . . . . ?
C21 C17 C16 C15A 176.7(5) . . . . ?
O1 C7 C8 O2 -0.1(7) . . . . ?
O1 C7 C8 C9 -179.9(5) . . . . ?
O1 C12 C17 C16 173.8(4) . . . . ?
O1 C12 C17 C21 -3.0(5) . . . . ?
N1 C1 C3 C2 -2(3) . . . . ?
N1 C1 C3 C3 -46(2) . . . 2_655 ?
N1 C1 C3 C3 44(2) . . . 4_565 ?
C2 C2 N5 N5 -116.9(4) 6_565 . . 2_655 ?
C2 C2 N5 N5 116.9(4) 6_565 . . 4_565 ?
C2 C2 N5 C1 -179.4(10) 6_565 . . . ?
C2 C2 C3 C1 -179.3(12) 6_565 . . . ?
C2 C2 C3 C3 113.9(4) 6_565 . . 4_565 ?
C2 C2 C3 C3 -113.9(4) 6_565 . . 2_655 ?
C2 N5 C1 N1 -1(2) . . . . ?
C2 N5 C1 C1 -45.9(16) . . . 4_565 ?
C2 N5 C1 C1 44.1(16) . . . 2_655 ?
N5 C2 N5 N5 63.1(4) 3_665 . . 2_655 ?
N5 C2 N5 N5 -126.3(8) 2_655 . . 4_565 ?
N5 C2 N5 N5 -63.1(4) 3_665 . . 4_565 ?
N5 C2 N5 N5 126.3(8) 4_565 . . 2_655 ?
N5 C2 N5 C1 63.7(11) 4_565 . . . ?
N5 C2 N5 C1 -62.5(11) 2_655 . . . ?
N5 C2 N5 C1 0.6(10) 3_665 . . . ?
N5 N5 C1 N1 44.0(17) 4_565 . . . ?
N5 N5 C1 N1 -46.0(17) 2_655 . . . ?
N5 N5 C1 C1 -90.6(10) 2_655 . . 4_565 ?
N5 N5 C1 C1 -0.6(11) 2_655 . . 2_655 ?
N5 N5 C1 C1 -0.6(11) 4_565 . . 4_565 ?
N5 N5 C1 C1 89.4(11) 4_565 . . 2_655 ?
C1 N1 C1 N5 61.0(12) 2_655 . . . ?
C1 N1 C1 N5 0.7(11) 3_665 . . . ?
C1 N1 C1 N5 -59.7(12) 4_565 . . . ?
C1 N1 C1 C1 120.8(6) 2_655 . . 4_565 ?
C1 N1 C1 C1 -60.4(3) 3_665 . . 2_655 ?
C1 N1 C1 C1 60.4(3) 3_665 . . 4_565 ?
C1 N1 C1 C1 -120.8(6) 4_565 . . 2_655 ?
C1 N1 C1 C3 0.9(16) 3_665 . . . ?
C1 N1 C1 C3 61.3(16) 2_655 . . . ?
C1 N1 C1 C3 -59.5(16) 4_565 . . . ?
C1 C1 C3 C2 -46.1(18) 4_565 . . . ?
C1 C1 C3 C2 44.1(19) 2_655 . . . ?
C1 C1 C3 C3 -91.0(14) 4_565 . . 2_655 ?
C1 C1 C3 C3 -0.8(14) 2_655 . . 2_655 ?
C1 C1 C3 C3 -0.8(14) 4_565 . . 4_565 ?
C1 C1 C3 C3 89.4(14) 2_655 . . 4_565 ?
C3 C2 C3 C1 66.8(13) 4_565 . . . ?
C3 C2 C3 C1 0.7(12) 3_665 . . . ?
C3 C2 C3 C1 -65.5(13) 2_655 . . . ?
C3 C2 C3 C3 132.3(9) 4_565 . . 2_655 ?
C3 C2 C3 C3 -132.3(9) 2_655 . . 4_565 ?
C3 C2 C3 C3 66.1(4) 3_665 . . 2_655 ?
C3 C2 C3 C3 -66.1(4) 3_665 . . 4_565 ?
C27 C28 C29 C24 0.0 . . . . ?
C27 C28 C29 C33 -178.3(6) . . . . ?
C28 C27 C26 C25 0.0 . . . . ?
C28 C29 C24 O2 -179.3(4) . . . . ?
C28 C29 C24 C25 0.0 . . . . ?
C28 C29 C33 C34 63.3(9) . . . . ?
C28 C29 C33 C35 -93.3(18) . . . . ?
C28 C29 C33 C35A -58.5(11) . . . . ?
C29 C24 C25 C26 0.0 . . . . ?
C29 C24 C25 C30 -178.6(5) . . . . ?
C24 O2 C8 C9 -10.2(8) . . . . ?
C24 O2 C8 C7 170.0(5) . . . . ?
C24 C29 C33 C34 -115.0(7) . . . . ?
C24 C29 C33 C35 88.4(19) . . . . ?
C24 C29 C33 C35A 123.2(10) . . . . ?
C24 C25 C26 C27 0.0 . . . . ?
C24 C25 C30 C31 99.2(8) . . . . ?
C24 C25 C30 C32 -155(4) . . . . ?
C24 C25 C30 C32A -136.1(7) . . . . ?
C26 C27 C28 C29 0.0 . . . . ?
C26 C25 C30 C31 -79.4(8) . . . . ?
C26 C25 C30 C32 26(4) . . . . ?
C26 C25 C30 C32A 45.3(9) . . . . ?
C30 C25 C26 C27 178.6(5) . . . . ?
C33 C29 C24 O2 -1.0(6) . . . . ?
C33 C29 C24 C25 178.3(6) . . . . ?
